data_1535564
loop_
_publ_author_name
'Tramsek, M.'
'Benkic, P.'
'Zemva, B.'

_publ_section_title
;
 (M (Xe F2)3) (As F6)2 (M = Pb, Sr): the first coordination compounds of
 M(2+) with Xe F2 ligand
;
_journal_name_full 'Solid State Sciences'
_journal_page_first 9
_journal_page_last 14
_journal_volume 4
_journal_year 2002
_chemical_formula_sum 'As2 F18 Pb Xe3'
_chemical_name_systematic '(Pb (Xe F2)3) (As F6)2'
_space_group_IT_number 12
_symmetry_space_group_name_Hall '-C 2y'
_symmetry_space_group_name_H-M 'C 1 2/m 1'
_cell_angle_alpha 90
_cell_angle_beta 98.74
_cell_angle_gamma 90
_cell_formula_units_Z 4
_cell_length_a 12.25
_cell_length_b 12.28
_cell_length_c 11.04
_cell_volume 1641.463
_citation_journal_id_ASTM SSSCFJ
_cod_data_source_file Tramsek_SSSCFJ_2002_758.cif
_cod_data_source_block As2F18Pb1Xe3
_cod_original_formula_sum 'As2 F18 Pb1 Xe3'
_cod_database_code 1535564

loop_
_symmetry_equiv_pos_as_xyz
x,y,z
-x,y,-z
-x,-y,-z
x,-y,z
x+1/2,y+1/2,z
-x+1/2,y+1/2,-z
-x+1/2,-y+1/2,-z
x+1/2,-y+1/2,z

loop_
_atom_site_label
_atom_site_type_symbol
_atom_site_fract_x
_atom_site_fract_y
_atom_site_fract_z
_atom_site_occupancy
_atom_site_U_iso_or_equiv
F1 F-1 0.2017 0.1393 0.5981 1 0.0
F9 F-1 0.1108 0 0.4663 1 0.0
Xe1 Xe+2 0.5 0 0 1 0.0
F4 F-1 0.0913 0 0.1664 1 0.0
F5 F-1 0.1856 0.1681 0.3147 1 0.0
F8 F-1 0.3086 0 0.5108 1 0.0
F11 F-1 0.095 0 0.6869 1 0.0
Xe3 Xe+2 0 0 0 1 0.0
Pb1 Pb+2 0.28591 0 0.2789 1 0.0
F6 F-1 0.4608 0 0.1712 1 0.0
Xe2 Xe+2 0.55486 0.23971 0.33616 1 0.0
F3 F-1 0.4272 0.1441 0.3626 1 0.0
F12 F-1 0.1383 0.2744 0.0707 1 0.0
F7 F-1 0.3365 0.3022 0.1188 1 0.0
As2 As+5 0.2 0 0.6031 1 0.0
F10 F-1 0.2651 0.124 0.0704 1 0.0
F2 F-1 0.2988 0 0.7307 1 0.0
As1 As+5 0.25 0.25 0 1 0.0
